data_4311713
loop_
_publ_author_name
'Carla Bazzicalupi'
'Andrea Bencini'
'Emanuela Berni'
'Antonio Bianchi'
'Patrizia Fornasari'
'Claudia Giorgi'
'Barbara Valtancoli'

_publ_section_title
;
 Zn(II) Coordination to Polyamine Macrocycles Containing Dipyridine Units.
 New Insights into the Activity of Dinuclear Zn(II) Complexes in Phosphate
 Ester Hydrolysis
;
_journal_name_full 'Inorganic Chemistry'
_journal_page_first 6255
_journal_page_last 6265
_journal_paper_doi 10.1021/ic049754v
_journal_volume 43
_journal_year 2004
_chemical_formula_moiety
;
(C20 H33 Br2 N7 O Zn2 2+) (Br -1) (Cl O4 -1)
;
_chemical_formula_sum 'C20 H33 Br3 Cl N7 O5 Zn2'
_chemical_formula_weight 857.45
_chemical_name_systematic
;
 ?
;
_space_group_IT_number 2
_symmetry_cell_setting triclinic
_symmetry_space_group_name_Hall '-P 1'
_symmetry_space_group_name_H-M 'P -1'
_atom_sites_solution_hydrogens geom
_atom_sites_solution_primary direct
_atom_sites_solution_secondary difmap
_audit_creation_method SHELXL-97
_cell_angle_alpha 84.12(3)
_cell_angle_beta 76.531(18)
_cell_angle_gamma 98.94(6)
_cell_formula_units_Z 2
_cell_length_a 11.375(4)
_cell_length_b 7.919(4)
_cell_length_c 17.335(5)
_cell_measurement_reflns_used 20
_cell_measurement_temperature 298
_cell_measurement_theta_max 34
_cell_measurement_theta_min 10
_cell_volume 1484.4(11)
_computing_cell_refinement 'XSCANS Brucker'
_computing_data_collection 'XSCANS Brucker'
_computing_data_reduction 'XSCANS Brucker'
_computing_molecular_graphics 'ORTEP3 Ver. 1.01\b (Farrugia, 1997)'
_computing_publication_material 'PARST93 (Nardelli, 1993)'
_computing_structure_refinement 'SHELXL-97 (Sheldrick, 1997)'
_computing_structure_solution 'SIR97(Altomare, 1999)'
_diffrn_ambient_temperature 298
_diffrn_measured_fraction_theta_full 1.000
_diffrn_measured_fraction_theta_max 1.000
_diffrn_measurement_device_type 'Brucker P4'
_diffrn_measurement_method \q/2\q
_diffrn_radiation_monochromator graphite
_diffrn_radiation_source 'rotating anode'
_diffrn_radiation_type CuK\a
_diffrn_radiation_wavelength 1.54180
_diffrn_reflns_av_R_equivalents 0.0435
_diffrn_reflns_av_sigmaI/netI 0.0421
_diffrn_reflns_limit_h_max 11
_diffrn_reflns_limit_h_min -7
_diffrn_reflns_limit_k_max 7
_diffrn_reflns_limit_k_min -7
_diffrn_reflns_limit_l_max 17
_diffrn_reflns_limit_l_min -16
_diffrn_reflns_number 3589
_diffrn_reflns_theta_full 49.98
_diffrn_reflns_theta_max 49.98
_diffrn_reflns_theta_min 2.65
_diffrn_standards_interval_count 200
_diffrn_standards_number 2
_exptl_absorpt_coefficient_mu 7.918
_exptl_absorpt_correction_T_max 0.45
_exptl_absorpt_correction_T_min 0.40
_exptl_absorpt_correction_type empirical
_exptl_crystal_colour colourless
_exptl_crystal_density_diffrn 1.918
_exptl_crystal_density_method 'not measured'
_exptl_crystal_description prismatic
_exptl_crystal_F_000 848
_exptl_crystal_size_max 0.2
_exptl_crystal_size_mid 0.1
_exptl_crystal_size_min 0.1
_refine_diff_density_max 1.967
_refine_diff_density_min -1.113
_refine_diff_density_rms 0.133
_refine_ls_extinction_method none
_refine_ls_goodness_of_fit_ref 0.923
_refine_ls_hydrogen_treatment refU
_refine_ls_matrix_type full
_refine_ls_number_parameters 343
_refine_ls_number_reflns 3051
_refine_ls_number_restraints 0
_refine_ls_restrained_S_all 0.923
_refine_ls_R_factor_all 0.0599
_refine_ls_R_factor_gt 0.0538
_refine_ls_shift/su_max 0.004
_refine_ls_shift/su_mean 0.000
_refine_ls_structure_factor_coef Fsqd
_refine_ls_weighting_details 'calc w=1/[\s^2^(Fo^2^)+(0.1189P)^2^+7.9323P] where P=(Fo^2^+2Fc^2^)/3'
_refine_ls_weighting_scheme calc
_refine_ls_wR_factor_gt 0.1475
_refine_ls_wR_factor_ref 0.1560
_reflns_number_gt 2709
_reflns_number_total 3051
_reflns_threshold_expression >2sigma(I)
_cod_data_source_file ic049754vsi20040225_015926_2.cif
_cod_data_source_block '[Zn2(L2H)(m-OH)Br2](ClO4)Br'
_cod_original_cell_volume 1484.5(10)
_cod_database_code 4311713

loop_
_symmetry_equiv_pos_as_xyz
'x, y, z'
'-x, -y, -z'

loop_
_atom_site_label
_atom_site_type_symbol
_atom_site_fract_x
_atom_site_fract_y
_atom_site_fract_z
_atom_site_U_iso_or_equiv
_atom_site_adp_type
_atom_site_occupancy
_atom_site_symmetry_multiplicity
_atom_site_calc_flag
_atom_site_refinement_flags
_atom_site_disorder_assembly
_atom_site_disorder_group
Br1 Br 1.38206(9) 0.75893(12) 0.35198(6) 0.0493(4) Uani 1 1 d . . .
Zn2 Zn 1.19427(9) 0.26984(13) 0.18866(6) 0.0346(4) Uani 1 1 d . . .
Zn1 Zn 1.32285(9) 0.47199(13) 0.32667(6) 0.0353(4) Uani 1 1 d . . .
Br2 Br 1.13930(10) 0.03980(12) 0.29922(6) 0.0539(4) Uani 1 1 d . . .
Br3 Br 1.33796(14) 0.64411(16) 0.03394(7) 0.0847(5) Uani 1 1 d . . .
Cl1 Cl 0.7719(2) 0.8118(3) 1.20287(14) 0.0564(7) Uani 1 1 d . . .
N2 N 1.1194(6) 0.4179(8) 0.3702(4) 0.0325(16) Uani 1 1 d . . .
O1 O 1.3381(5) 0.4320(7) 0.2172(3) 0.0344(13) Uani 1 1 d . . .
N6 N 1.5282(7) 0.2730(10) 0.1588(5) 0.053(2) Uani 1 1 d . . .
H6A H 1.5611 0.3066 0.1059 0.063 Uiso 1 1 calc R . .
H6B H 1.4763 0.3442 0.1759 0.063 Uiso 1 1 calc R . .
N1 N 1.2932(6) 0.3148(9) 0.4323(4) 0.0392(17) Uani 1 1 d . . .
C3 C 1.2503(12) 0.0999(14) 0.5744(6) 0.068(3) Uani 1 1 d . . .
H3 H 1.2365 0.0258 0.6222 0.081 Uiso 1 1 calc R . .
C11 C 1.0815(9) 0.5845(11) 0.2567(6) 0.049(2) Uani 1 1 d . . .
H11A H 1.0253 0.6620 0.2501 0.058 Uiso 1 1 calc R . .
H11B H 1.1611 0.6547 0.2530 0.058 Uiso 1 1 calc R . .
O11 O 0.7565(7) 0.6866(10) 1.2700(4) 0.079(2) Uani 1 1 d . . .
N5 N 1.3202(7) 0.2015(10) 0.0894(4) 0.0478(19) Uani 1 1 d . . .
H5 H 1.3763 0.2995 0.0673 0.057 Uiso 1 1 calc R . .
N7 N 1.5251(6) 0.3925(9) 0.3268(4) 0.0450(19) Uani 1 1 d . . .
H7 H 1.5808 0.4918 0.3068 0.054 Uiso 1 1 calc R . .
C9 C 0.9121(8) 0.4459(13) 0.3760(6) 0.052(3) Uani 1 1 d . . .
H9 H 0.8562 0.4904 0.3520 0.063 Uiso 1 1 calc R . .
C14 C 1.1326(12) 0.082(2) 0.0603(8) 0.101(5) Uani 1 1 d . . .
H14A H 1.1312 -0.0367 0.0816 0.121 Uiso 1 1 calc R . .
H14B H 1.0905 0.0794 0.0176 0.121 Uiso 1 1 calc R . .
N4 N 1.0635(7) 0.1668(11) 0.1254(5) 0.058(2) Uani 1 1 d . . .
H4 H 1.0062 0.0830 0.1601 0.070 Uiso 1 1 calc R . .
C1 C 1.3882(9) 0.2750(12) 0.4601(5) 0.047(2) Uani 1 1 d . . .
N3 N 1.0938(6) 0.4776(9) 0.1902(4) 0.0404(18) Uani 1 1 d . . .
H3A H 1.1358 0.5535 0.1457 0.048 Uiso 1 1 calc R . .
C4 C 1.1515(10) 0.1426(13) 0.5472(6) 0.056(3) Uani 1 1 d . . .
H4A H 1.0709 0.0991 0.5764 0.067 Uiso 1 1 calc R . .
C2 C 1.3678(11) 0.1672(14) 0.5308(6) 0.062(3) Uani 1 1 d . . .
H2 H 1.4340 0.1396 0.5491 0.074 Uiso 1 1 calc R . .
C7 C 0.9561(9) 0.2779(12) 0.4825(5) 0.050(2) Uani 1 1 d . . .
H7A H 0.9306 0.2065 0.5317 0.060 Uiso 1 1 calc R . .
C5 C 1.1766(8) 0.2518(12) 0.4753(5) 0.043(2) Uani 1 1 d . . .
C20 C 1.5111(8) 0.3739(14) 0.4135(5) 0.054(3) Uani 1 1 d . . .
H20A H 1.5230 0.4878 0.4295 0.065 Uiso 1 1 calc R . .
H20B H 1.5745 0.3155 0.4263 0.065 Uiso 1 1 calc R . .
C19 C 1.5837(10) 0.2542(16) 0.2894(7) 0.071(3) Uani 1 1 d . . .
H19A H 1.5247 0.1465 0.3036 0.085 Uiso 1 1 calc R . .
H19B H 1.6529 0.2383 0.3113 0.085 Uiso 1 1 calc R . .
C16 C 1.3926(9) 0.0670(13) 0.1057(6) 0.060(3) Uani 1 1 d . . .
H16A H 1.3377 -0.0444 0.1206 0.072 Uiso 1 1 calc R . .
H16B H 1.4533 0.0623 0.0568 0.072 Uiso 1 1 calc R . .
O12 O 0.7857(10) 0.9801(11) 1.2276(6) 0.102(3) Uani 1 1 d . . .
C17 C 1.4571(9) 0.0965(11) 0.1707(7) 0.063(3) Uani 1 1 d . . .
H17A H 1.5121 0.0147 0.1720 0.075 Uiso 1 1 calc R . .
H17B H 1.3968 0.0757 0.2221 0.075 Uiso 1 1 calc R . .
C15 C 1.2515(12) 0.162(2) 0.0288(7) 0.085(4) Uani 1 1 d . . .
H15A H 1.2528 0.2689 -0.0044 0.102 Uiso 1 1 calc R . .
H15B H 1.2934 0.0889 -0.0056 0.102 Uiso 1 1 calc R . .
O13 O 0.8798(8) 0.8036(12) 1.1435(6) 0.103(3) Uani 1 1 d . . .
C12 C 0.9747(9) 0.4092(14) 0.1725(6) 0.057(3) Uani 1 1 d . . .
H12A H 0.9356 0.5038 0.1578 0.069 Uiso 1 1 calc R . .
H12B H 0.9197 0.3364 0.2195 0.069 Uiso 1 1 calc R . .
C13 C 1.0015(10) 0.3047(16) 0.1035(6) 0.074(4) Uani 1 1 d . . .
H13C H 0.9252 0.2560 0.0916 0.089 Uiso 1 1 calc R . .
H13D H 1.0532 0.3793 0.0559 0.089 Uiso 1 1 calc R . .
O14 O 0.6686(8) 0.7787(16) 1.1712(6) 0.121(4) Uani 1 1 d . . .
C18 C 1.6276(10) 0.2930(16) 0.2004(6) 0.067(3) Uani 1 1 d . . .
H18A H 1.6731 0.4107 0.1859 0.080 Uiso 1 1 calc R . .
H18B H 1.6839 0.2169 0.1818 0.080 Uiso 1 1 calc R . .
C8 C 0.8716(9) 0.3457(14) 0.4501(6) 0.057(3) Uani 1 1 d . . .
H8 H 0.7890 0.3247 0.4776 0.068 Uiso 1 1 calc R . .
C10 C 1.0364(8) 0.4806(11) 0.3370(5) 0.040(2) Uani 1 1 d . . .
C6 C 1.0791(8) 0.3153(11) 0.4423(5) 0.037(2) Uani 1 1 d . . .

loop_
_atom_site_aniso_label
_atom_site_aniso_U_11
_atom_site_aniso_U_22
_atom_site_aniso_U_33
_atom_site_aniso_U_23
_atom_site_aniso_U_13
_atom_site_aniso_U_12
Br1 0.0518(7) 0.0441(6) 0.0543(7) -0.0073(5) -0.0196(5) 0.0063(5)
Zn2 0.0347(7) 0.0422(7) 0.0284(7) -0.0089(5) -0.0078(5) 0.0096(5)
Zn1 0.0352(7) 0.0436(7) 0.0280(7) -0.0032(5) -0.0100(5) 0.0080(5)
Br2 0.0650(7) 0.0471(6) 0.0406(6) -0.0013(5) 0.0025(5) 0.0103(5)
Br3 0.1163(11) 0.0674(8) 0.0471(7) -0.0075(6) 0.0161(7) 0.0038(7)
Cl1 0.0489(15) 0.0693(17) 0.0528(15) 0.0021(13) -0.0145(12) 0.0209(12)
N2 0.028(4) 0.039(4) 0.032(4) -0.013(3) -0.008(3) 0.006(3)
O1 0.030(3) 0.050(3) 0.025(3) -0.012(2) -0.004(2) 0.011(3)
N6 0.044(5) 0.065(5) 0.049(5) -0.009(4) -0.005(4) 0.022(4)
N1 0.035(5) 0.045(4) 0.039(4) -0.006(3) -0.015(4) 0.004(3)
C3 0.100(10) 0.064(7) 0.034(6) 0.006(5) -0.018(7) 0.009(7)
C11 0.045(6) 0.042(5) 0.066(7) -0.005(5) -0.023(5) 0.018(4)
O11 0.085(6) 0.080(5) 0.068(5) 0.016(4) -0.027(4) 0.013(4)
N5 0.050(5) 0.061(5) 0.034(4) -0.020(4) -0.009(4) 0.009(4)
N7 0.032(4) 0.052(4) 0.055(5) 0.000(4) -0.019(4) 0.013(3)
C9 0.032(6) 0.068(6) 0.062(7) -0.025(6) -0.011(5) 0.019(5)
C14 0.078(10) 0.154(13) 0.082(9) -0.082(9) -0.024(8) 0.006(9)
N4 0.053(5) 0.078(6) 0.046(5) -0.022(4) -0.019(4) 0.005(4)
C1 0.053(6) 0.053(6) 0.042(6) -0.004(5) -0.027(5) 0.010(5)
N3 0.039(4) 0.049(4) 0.037(4) 0.001(3) -0.018(3) 0.011(3)
C4 0.056(6) 0.059(6) 0.038(6) 0.005(5) -0.001(5) -0.007(5)
C2 0.079(8) 0.070(7) 0.047(7) 0.004(6) -0.044(6) 0.014(6)
C7 0.048(6) 0.060(6) 0.031(5) -0.013(4) 0.005(5) -0.003(5)
C5 0.049(6) 0.057(6) 0.025(5) -0.010(4) -0.011(4) 0.010(5)
C20 0.039(6) 0.078(7) 0.051(6) -0.007(5) -0.025(5) 0.010(5)
C19 0.063(7) 0.090(8) 0.078(8) -0.012(6) -0.037(6) 0.039(6)
C16 0.049(6) 0.053(6) 0.075(7) -0.029(5) 0.000(6) 0.011(5)
O12 0.147(9) 0.068(6) 0.090(6) -0.008(5) -0.021(6) 0.032(5)
C17 0.040(6) 0.032(5) 0.108(9) 0.017(5) -0.013(6) 0.009(4)
C15 0.080(9) 0.143(12) 0.048(7) -0.050(7) -0.024(6) 0.031(8)
O13 0.085(6) 0.109(7) 0.097(7) 0.002(5) 0.016(5) 0.035(5)
C12 0.043(6) 0.074(7) 0.069(7) -0.011(6) -0.036(5) 0.019(5)
C13 0.065(7) 0.107(9) 0.049(7) 0.002(6) -0.038(6) -0.013(7)
O14 0.081(6) 0.204(11) 0.087(7) -0.001(7) -0.043(5) 0.038(7)
C18 0.054(7) 0.091(8) 0.069(8) -0.032(6) -0.024(6) 0.031(6)
C8 0.027(5) 0.083(7) 0.059(7) -0.024(6) -0.001(5) 0.009(5)
C10 0.039(6) 0.045(5) 0.043(6) -0.020(4) -0.010(5) 0.018(4)
C6 0.037(6) 0.044(5) 0.028(5) -0.014(4) 0.000(4) 0.007(4)

loop_
_atom_type_symbol
_atom_type_description
_atom_type_scat_dispersion_real
_atom_type_scat_dispersion_imag
_atom_type_scat_source
C C 0.0181 0.0091 'International Tables Vol C Tables 4.2.6.8 and 6.1.1.4'
H H 0.0000 0.0000 'International Tables Vol C Tables 4.2.6.8 and 6.1.1.4'
N N 0.0311 0.0180 'International Tables Vol C Tables 4.2.6.8 and 6.1.1.4'
O O 0.0492 0.0322 'International Tables Vol C Tables 4.2.6.8 and 6.1.1.4'
Cl Cl 0.3639 0.7018 'International Tables Vol C Tables 4.2.6.8 and 6.1.1.4'
Zn Zn -1.5491 0.6778 'International Tables Vol C Tables 4.2.6.8 and 6.1.1.4'
Br Br -0.6763 1.2805 'International Tables Vol C Tables 4.2.6.8 and 6.1.1.4'

loop_
_geom_angle_atom_site_label_1
_geom_angle_atom_site_label_2
_geom_angle_atom_site_label_3
_geom_angle
_geom_angle_site_symmetry_1
_geom_angle_site_symmetry_3
_geom_angle_publ_flag
O1 Zn2 N3 89.6(2) . . ?
O1 Zn2 N5 91.2(2) . . ?
N3 Zn2 N5 128.6(3) . . ?
O1 Zn2 N4 161.3(3) . . ?
N3 Zn2 N4 81.8(3) . . ?
N5 Zn2 N4 81.4(3) . . ?
O1 Zn2 Br2 101.53(16) . . ?
N3 Zn2 Br2 120.26(19) . . ?
N5 Zn2 Br2 109.9(2) . . ?
N4 Zn2 Br2 97.2(2) . . ?
O1 Zn1 N1 133.9(3) . . ?
O1 Zn1 N2 99.3(2) . . ?
N1 Zn1 N2 77.1(3) . . ?
O1 Zn1 Br1 118.60(17) . . ?
N1 Zn1 Br1 106.58(19) . . ?
N2 Zn1 Br1 104.25(17) . . ?
O1 Zn1 N7 92.0(2) . . ?
N1 Zn1 N7 75.2(3) . . ?
N2 Zn1 N7 150.2(2) . . ?
Br1 Zn1 N7 94.07(19) . . ?
O12 Cl1 O14 111.5(7) . . ?
O12 Cl1 O11 108.7(5) . . ?
O14 Cl1 O11 108.6(6) . . ?
O12 Cl1 O13 108.4(6) . . ?
O14 Cl1 O13 109.4(6) . . ?
O11 Cl1 O13 110.2(5) . . ?
C10 N2 C6 118.6(7) . . ?
C10 N2 Zn1 128.6(6) . . ?
C6 N2 Zn1 112.7(5) . . ?
Zn1 O1 Zn2 119.3(2) . . ?
C18 N6 C17 114.6(8) . . ?
C1 N1 C5 119.9(8) . . ?
C1 N1 Zn1 120.9(6) . . ?
C5 N1 Zn1 119.2(6) . . ?
C4 C3 C2 119.7(9) . . ?
N3 C11 C10 113.2(7) . . ?
C16 N5 C15 112.5(8) . . ?
C16 N5 Zn2 118.4(6) . . ?
C15 N5 Zn2 107.2(6) . . ?
C20 N7 C19 112.4(7) . . ?
C20 N7 Zn1 97.5(5) . . ?
C19 N7 Zn1 129.8(6) . . ?
C8 C9 C10 120.0(9) . . ?
C15 C14 N4 113.9(10) . . ?
C13 N4 C14 118.8(10) . . ?
C13 N4 Zn2 107.8(6) . . ?
C14 N4 Zn2 106.6(6) . . ?
N1 C1 C2 120.7(9) . . ?
N1 C1 C20 114.3(8) . . ?
C2 C1 C20 124.6(9) . . ?
C12 N3 C11 113.9(7) . . ?
C12 N3 Zn2 106.7(5) . . ?
C11 N3 Zn2 121.2(5) . . ?
C3 C4 C5 118.0(9) . . ?
C1 C2 C3 120.2(10) . . ?
C6 C7 C8 120.1(9) . . ?
N1 C5 C4 121.5(8) . . ?
N1 C5 C6 115.4(7) . . ?
C4 C5 C6 123.1(8) . . ?
N7 C20 C1 112.9(7) . . ?
N7 C19 C18 113.5(9) . . ?
C17 C16 N5 114.2(8) . . ?
C16 C17 N6 112.2(8) . . ?
C14 C15 N5 114.1(10) . . ?
N3 C12 C13 108.0(8) . . ?
N4 C13 C12 109.4(8) . . ?
N6 C18 C19 113.9(9) . . ?
C7 C8 C9 118.4(8) . . ?
N2 C10 C9 121.3(8) . . ?
N2 C10 C11 117.7(7) . . ?
C9 C10 C11 120.9(9) . . ?
N2 C6 C7 121.5(8) . . ?
N2 C6 C5 115.4(7) . . ?
C7 C6 C5 123.0(8) . . ?

loop_
_geom_bond_atom_site_label_1
_geom_bond_atom_site_label_2
_geom_bond_distance
_geom_bond_site_symmetry_2
_geom_bond_publ_flag
Br1 Zn1 2.3823(18) . ?
Zn2 O1 2.104(5) . ?
Zn2 N3 2.143(7) . ?
Zn2 N5 2.142(7) . ?
Zn2 N4 2.155(7) . ?
Zn2 Br2 2.3991(17) . ?
Zn1 O1 1.928(5) . ?
Zn1 N1 2.032(7) . ?
Zn1 N2 2.218(6) . ?
Zn1 N7 2.478(7) . ?
Cl1 O12 1.438(9) . ?
Cl1 O14 1.409(9) . ?
Cl1 O11 1.409(7) . ?
Cl1 O13 1.421(8) . ?
N2 C10 1.345(11) . ?
N2 C6 1.356(11) . ?
N6 C18 1.474(13) . ?
N6 C17 1.470(12) . ?
N1 C1 1.348(11) . ?
N1 C5 1.349(11) . ?
C3 C4 1.391(15) . ?
C3 C2 1.366(15) . ?
C11 N3 1.492(12) . ?
C11 C10 1.478(13) . ?
N5 C16 1.487(13) . ?
N5 C15 1.480(13) . ?
N7 C20 1.463(11) . ?
N7 C19 1.495(13) . ?
C9 C8 1.377(14) . ?
C9 C10 1.388(13) . ?
C14 C15 1.360(17) . ?
C14 N4 1.500(14) . ?
N4 C13 1.455(14) . ?
C1 C2 1.369(13) . ?
C1 C20 1.492(13) . ?
N3 C12 1.491(11) . ?
C4 C5 1.386(13) . ?
C7 C6 1.380(13) . ?
C7 C8 1.370(14) . ?
C5 C6 1.490(13) . ?
C19 C18 1.490(15) . ?
C16 C17 1.500(15) . ?
C12 C13 1.523(15) . ?
